data_1550125
loop_
_publ_author_name
'Munoz, M'
'Vera, E'
'Pineda, T'
'Guaspud, J'

_publ_section_title
;
 Synthesis and characterization by solid-state impedance spectroscopy of
 semiconductor Cu2ZnSnS4 material for photovoltaic technologies
;
_journal_name_full 'Journal of Physics: Conference Series'
_journal_page_first 1
_journal_page_last 7
_journal_paper_doi 10.1088/1742-6596/786/1/012028
_journal_volume 786
_journal_year 2017
_chemical_formula_moiety 'Cu2 S4 Sn1 Zn1'
_chemical_formula_sum 'Cu2 S4 Sn Zn'
_chemical_formula_weight 439.32
_space_group_IT_number 121
_symmetry_cell_setting tetragonal
_symmetry_space_group_name_Hall 'I -4 2'
_symmetry_space_group_name_H-M 'I -4 2 m'
_cell_angle_alpha 90
_cell_angle_beta 90
_cell_angle_gamma 90
_cell_formula_units_Z 2
_cell_length_a 5.4340(10)
_cell_length_b 5.4340(10)
_cell_length_c 10.8450(3)
_cell_measurement_temperature 300
_cell_volume 320.24(8)
_diffrn_ambient_temperature 300
_diffrn_measured_fraction_theta_full 0.97
_diffrn_measured_fraction_theta_max 0.95
_diffrn_radiation_wavelength 1.78901
_diffrn_reflns_limit_h_max 8
_diffrn_reflns_limit_h_min -6
_diffrn_reflns_limit_k_max 9
_diffrn_reflns_limit_k_min -9
_diffrn_reflns_limit_l_max 18
_diffrn_reflns_limit_l_min -18
_diffrn_reflns_number 6121
_diffrn_reflns_theta_full 34.59
_diffrn_reflns_theta_max 89.95
_refine_ls_extinction_coef 192E1(15)
_refine_ls_goodness_of_fit_all 1.60
_refine_ls_number_constraints 2
_refine_ls_number_parameters 15
_refine_ls_number_reflns 449
_refine_ls_number_restraints 0
_refine_ls_R_factor_all 0.0294
_refine_ls_R_factor_gt 0.0294
_refine_ls_shift/su_max 0.0035
_refine_ls_shift/su_mean 0.0011
_refine_ls_structure_factor_coef Fsqd
_refine_ls_weighting_details w=1/(\s^2^(I)+0.0016I^2^)
_refine_ls_weighting_scheme sigma
_refine_ls_wR_factor_all 0.0741
_refine_ls_wR_factor_gt 0.0741
_reflns_number_gt 449
_reflns_number_total 449
_reflns_threshold_expression I>2\s(I)
_cod_data_source_file cztsCystallographycdata.cif
_cod_data_source_block Kesterite_
_cod_database_code 1550125

loop_
_symmetry_equiv_pos_site_id
_symmetry_equiv_pos_as_xyz
1 x,y,z
2 -x,-y,z
3 y,-x,-z
4 -y,x,-z
5 -x,y,-z
6 x,-y,-z
7 -y,-x,z
8 y,x,z
9 x+1/2,y+1/2,z+1/2
10 -x+1/2,-y+1/2,z+1/2
11 y+1/2,-x+1/2,-z+1/2
12 -y+1/2,x+1/2,-z+1/2
13 -x+1/2,y+1/2,-z+1/2
14 x+1/2,-y+1/2,-z+1/2
15 -y+1/2,-x+1/2,z+1/2
16 y+1/2,x+1/2,z+1/2

loop_
_atom_site_type_symbol
_atom_site_label
_atom_site_fract_x
_atom_site_fract_y
_atom_site_fract_z
_atom_site_U_iso_or_equiv
_atom_site_adp_type
_atom_site_calc_flag
_atom_site_occupancy
_atom_site_symmetry_multiplicity
Cu Cu_2a 0 0 0 0.01903(16) Uani d 1 2
Cu Cu_4d 0 0.5 0.25 0.01688(13) Uani d 0.5 4
Zn Zn_4d 0 0.5 0.25 0.01688(13) Uani d 0.5 4
Sn Sn_2b 0 0 0.5 0.01077(9) Uani d 1 2
S S 0.75608(10) 0.24393(10) 0.12788(5) 0.0112(2) Uani d 1 8

loop_
_atom_site_aniso_type_symbol
Cu_2a
0.0190(2)
0.0190(2)
0.0188(3)
0
0
0
Cu
Cu_4d
0.0172(2)
0.0172(2)
0.0170(3)
0
0
0
Cu
Zn_4d
0.0172(2)
0.0172(2)
0.0170(3)
0
0
0
Zn
Sn_2b
0.01112(15)
0.01112(15)
0.01002(17)
0
0
0
Sn
S
0.0113(3)
0.0113(3)
0.0102(4)
0.00058(18)
-0.00025(13)
0.00025(13)
S
S
Cu_2a
S
1_454
2_654
107.00(2)
S
Cu_2a
S
1_454
3_564
110.712(19)
S
Cu_2a
S
1_454
4_544
110.712(19)
S
Cu_2a
S
2_654
3_564
110.712(19)
S
Cu_2a
S
2_654
4_544
110.712(19)
S
Cu_2a
S
3_564
4_544
107.00(2)
Zn_4d
Cu_4d
S
.
1_454
0
Zn_4d
Cu_4d
S
.
2_664
0
Zn_4d
Cu_4d
S
.
11_464
0
Zn_4d
Cu_4d
S
.
12_544
0
S
Cu_4d
S
1_454
2_664
110.85(2)
S
Cu_4d
S
1_454
11_464
108.780(19)
S
Cu_4d
S
1_454
12_544
108.780(19)
S
Cu_4d
S
2_664
11_464
108.780(19)
S
Cu_4d
S
2_664
12_544
108.780(19)
S
Cu_4d
S
11_464
12_544
110.84(2)
Cu_4d
Zn_4d
S
.
1_454
0
Cu_4d
Zn_4d
S
.
2_664
0
Cu_4d
Zn_4d
S
.
11_464
0
Cu_4d
Zn_4d
S
.
12_544
0
S
Zn_4d
S
1_454
2_664
110.85(2)
S
Zn_4d
S
1_454
11_464
108.780(19)
S
Zn_4d
S
1_454
12_544
108.780(19)
S
Zn_4d
S
2_664
11_464
108.780(19)
S
Zn_4d
S
2_664
12_544
108.780(19)
S
Zn_4d
S
11_464
12_544
110.85(2)
S
Sn_2b
S
9_444
10_554
109.657(19)
S
Sn_2b
S
9_444
11_454
109.377(18)
S
Sn_2b
S
9_444
12_544
109.377(18)
S
Sn_2b
S
10_554
11_454
109.377(18)
S
Sn_2b
S
10_554
12_544
109.377(18)
S
Sn_2b
S
11_454
12_544
109.657(19)
Cu_2a
S
Cu_4d
1_654
1_654
110.69(2)
Cu_2a
S
Cu_4d
1_654
13_544
110.69(2)
Cu_2a
S
Zn_4d
1_654
1_654
110.69(2)
Cu_2a
S
Zn_4d
1_654
13_544
110.69(2)
Cu_2a
S
Sn_2b
1_654
9_553
108.33(2)
Cu_4d
S
Cu_4d
1_654
13_544
110.80(2)
Cu_4d
S
Zn_4d
1_654
1_654
0.0(5)
Cu_4d
S
Zn_4d
1_654
13_544
110.80(2)
Cu_4d
S
Sn_2b
1_654
9_553
108.08(2)
Cu_4d
S
Zn_4d
13_545
1_654
110.80(2)
Cu_4d
S
Zn_4d
13_544
13_544
0.0(5)
Cu_4d
S
Sn_2b
13_544
9_553
108.08(2)
Zn_4d
S
Zn_4d
1_654
13_544
110.82(2)
Zn_4d
S
Sn_2b
1_654
9_553
108.08(2)
Zn_4d
S
Sn_2b
13_544
9_553
108.08(2)
